data_7201459
loop_
_publ_author_name
'Moggach, Stephen A.'
'Galloway, Kyle W.'
'Lennie, Alistair R.'
'Parois, Pascal'
'Rowantree, Niall'
'Brechin, Euan K.'
'Warren, John E.'
'Murrie, Mark'
'Parsons, Simon'

_publ_section_title
;
 Polymerisation of a Cu(II) dimer into 1D chains using high pressure
;
_journal_issue 12
_journal_name_full CrystEngComm
_journal_page_first 2601
_journal_paper_doi 10.1039/b912707k
_journal_volume 11
_journal_year 2009
_chemical_formula_moiety 'C9 H21 Cu2 N9 O8'
_chemical_formula_sum 'C9 H21 Cu2 N9 O8'
_chemical_formula_weight 510.41
_space_group_IT_number 62
_symmetry_cell_setting orthorhombic
_symmetry_space_group_name_Hall '-P 2ac 2n'
_symmetry_space_group_name_H-M 'P n m a'
_atom_sites_solution_hydrogens geom
_atom_sites_solution_primary direct
_audit_creation_date 09-04-10
_audit_creation_method CRYSTALS_ver_12.87
_cell_angle_alpha 90
_cell_angle_beta 90
_cell_angle_gamma 90
_cell_formula_units_Z 4
_cell_length_a 15.4344(18)
_cell_length_b 12.3617(6)
_cell_length_c 8.7439(4)
_cell_measurement_reflns_used 3482
_cell_measurement_temperature 293
_cell_measurement_theta_max 17
_cell_measurement_theta_min 3
_cell_volume 1668.3(2)
_computing_cell_refinement 'SAINT (Siemens ,1995)'
_computing_data_collection 'SMART (Siemens, 1993)'
_computing_data_reduction 'SAINT (Siemens ,1995)'
_computing_molecular_graphics 'CAMERON (Watkin et al., 1996)'
_computing_publication_material 'CRYSTALS (Betteridge et al., 2003)'
_computing_structure_refinement 'CRYSTALS (Betteridge et al., 2003)'
_computing_structure_solution 'USER DEFINED STRUCTURE SOLUTION'
_diffrn_ambient_temperature 293
_diffrn_measured_fraction_theta_full 0.670
_diffrn_measured_fraction_theta_max 0.639
_diffrn_measurement_device 'Bruker APEX 2'
_diffrn_measurement_device_type Area
_diffrn_measurement_method \w
_diffrn_radiation_monochromator silicon
_diffrn_radiation_type ' Synchrotron'
_diffrn_radiation_wavelength 0.47670
_diffrn_reflns_av_R_equivalents 0.048
_diffrn_reflns_limit_h_max 12
_diffrn_reflns_limit_h_min 0
_diffrn_reflns_limit_k_max 15
_diffrn_reflns_limit_k_min 0
_diffrn_reflns_limit_l_max 10
_diffrn_reflns_limit_l_min 0
_diffrn_reflns_number 10089
_diffrn_reflns_theta_full 13.037
_diffrn_reflns_theta_max 17.154
_diffrn_reflns_theta_min 2.108
_diffrn_standards_number 0
_exptl_absorpt_coefficient_mu 2.617
_exptl_absorpt_correction_T_max 0.77
_exptl_absorpt_correction_T_min 0.63
_exptl_absorpt_correction_type multi-scan
_exptl_absorpt_process_details 'SADABS (Siemens, 1996)'
_exptl_crystal_colour blue
_exptl_crystal_density_diffrn 2.032
_exptl_crystal_density_method 'not measured'
_exptl_crystal_description block
_exptl_crystal_F_000 1040
_exptl_crystal_size_max 0.20
_exptl_crystal_size_mid 0.20
_exptl_crystal_size_min 0.10
_refine_diff_density_max 0.24
_refine_diff_density_min -0.28
_refine_ls_extinction_method None
_refine_ls_goodness_of_fit_ref 1.5406
_refine_ls_hydrogen_treatment none
_refine_ls_matrix_type full
_refine_ls_number_parameters 141
_refine_ls_number_reflns 1086
_refine_ls_number_restraints 147
_refine_ls_R_factor_all 0.0453
_refine_ls_R_factor_gt 0.0307
_refine_ls_shift/su_max 0.000944
_refine_ls_structure_factor_coef Fsqd
_refine_ls_weighting_details
;
Method=
SQRT(W) = 1/(Data with the key SIGMA(/FO/) in list 6)
;
_refine_ls_weighting_scheme sigma
_refine_ls_wR_factor_all 0.0448
_refine_ls_wR_factor_gt 0.0438
_refine_ls_wR_factor_ref 0.0448
_reflns_limit_h_max 12
_reflns_limit_h_min 0
_reflns_limit_k_max 15
_reflns_limit_k_min 0
_reflns_limit_l_max 10
_reflns_limit_l_min 0
_reflns_number_gt 852
_reflns_number_total 1110
_reflns_threshold_expression I>2.0\s(I)
_oxford_diffrn_Wilson_B_factor 0.00
_oxford_diffrn_Wilson_scale 0.00
_oxford_refine_ls_r_factor_ref 0.0453
_oxford_refine_ls_scale 0.6486(13)
_oxford_reflns_number_all 1086
_oxford_reflns_threshold_expression_ref I>-10.0\s(I)
_cod_data_source_file b912707k.txt
_cod_data_source_block cucg08_1.84GPa
_cod_depositor_comments
;
The following automatic conversions were performed:
'_symmetry_cell_setting' value 'Orthorhombic' changed to 'orthorhombic'
according to '/home/saulius/struct/CIF-dictionaries/cif_core.dic'
dictionary named 'cif_core.dic' version 2.4.1 from 2010-06-29.

Automatic conversion script
Id: cif_fix_enum 1527 2010-12-29 10:47:43Z saulius 
;
_cod_original_sg_symbol_H-M 'P n m a '
_cod_database_code 7201459

loop_
_symmetry_equiv_pos_as_xyz
x,y,z
-x,-y,-z
-x+1/2,y+1/2,z+1/2
x+1/2,-y+1/2,-z+1/2
x,-y+1/2,z
-x,y+1/2,-z
-x+1/2,-y,z+1/2
x+1/2,y,-z+1/2

loop_
_atom_site_label
_atom_site_type_symbol
_atom_site_fract_x
_atom_site_fract_y
_atom_site_fract_z
_atom_site_U_iso_or_equiv
_atom_site_occupancy
_atom_site_adp_type
_atom_site_refinement_flags_posn
_atom_site_refinement_flags_adp
_atom_site_refinement_flags_occupancy
_atom_site_disorder_assembly
_atom_site_disorder_group
_oxford_atom_site_special_shape
_atom_site_attached_hydrogens
Cu1 Cu 0.58788(4) 0.633531(19) 0.19449(3) 0.0254 1.0000 Uani . . . . . . .
C1 C 0.4406(3) 0.7500 0.0930(3) 0.0218 1.0000 Uani DS TU . . . . .
C2 C 0.4020(3) 0.64916(14) 0.0151(2) 0.0241 1.0000 Uani D U . . . . .
C3 C 0.4196(3) 0.54637(17) 0.1024(3) 0.0258 1.0000 Uani D U . . . . .
C4 C 0.4141(3) 0.7500 0.2636(3) 0.0241 1.0000 Uani DS TU . . . . .
C5 C 0.6416(3) 0.44589(19) 0.3853(3) 0.0269 1.0000 Uani D U . . . . .
C6 C 0.6419(4) 0.7500 0.6610(3) 0.0256 1.0000 Uani DS TU . . . . .
N1 N 0.6602(2) 0.52440(14) 0.2888(2) 0.0296 1.0000 Uani D U . . . . .
N2 N 0.5628(3) 0.40849(19) 0.3993(3) 0.0419 1.0000 Uani D U . . . . .
N3 N 0.7021(3) 0.4065(2) 0.4799(4) 0.0659 1.0000 Uani D U . . . . .
N4 N 0.6531(3) 0.84076(19) 0.5887(3) 0.0628 1.0000 Uani D U . . . . .
N6 N 0.6219(4) 0.7500 0.8042(3) 0.0521 1.0000 Uani DS TU . . . . .
O1 O 0.5314(3) 0.7500 0.0818(2) 0.0224 1.0000 Uani DS TU . . . . .
O2 O 0.4895(2) 0.53639(11) 0.17608(19) 0.0313 1.0000 Uani D U . . . . .
O3 O 0.3663(2) 0.47245(15) 0.0972(2) 0.0515 1.0000 Uani D U . . . . .
O4 O 0.4743(3) 0.7500 0.3622(2) 0.0295 1.0000 Uani DS TU . . . . .
O5 O 0.3353(3) 0.7500 0.2931(3) 0.0402 1.0000 Uani DS TU . . . . .
O6 O 0.6649(4) 0.7500 0.2547(3) 0.0365 1.0000 Uani DS T . . . . .
H6 H 0.7122(17) 0.7500 0.208(5) 0.0429 1.0000 Uiso DS . . . . . .
H21 H 0.4273 0.6423 -0.0883 0.0288 1.0000 Uiso . . . . . . .
H22 H 0.3384 0.6588 0.0067 0.0288 1.0000 Uiso . . . . . . .
H1 H 0.7152 0.5278 0.2626 0.0352 1.0000 Uiso . . . . . . .
H23 H 0.5518 0.3561 0.4645 0.0504 1.0000 Uiso . . . . . . .
H24 H 0.5207 0.4358 0.3435 0.0504 1.0000 Uiso . . . . . . .
H31 H 0.7550 0.4326 0.4776 0.0795 1.0000 Uiso . . . . . . .
H32 H 0.6888 0.3539 0.5436 0.0795 1.0000 Uiso . . . . . . .
H41 H 0.6474 0.9026 0.6376 0.0747 1.0000 Uiso . . . . . . .
H42 H 0.6670 0.8405 0.4911 0.0747 1.0000 Uiso . . . . . . .
H61 H 0.6157 0.8116 0.8536 0.0615 1.0000 Uiso . . . . . . .

loop_
_atom_site_aniso_label
_atom_site_aniso_U_11
_atom_site_aniso_U_22
_atom_site_aniso_U_33
_atom_site_aniso_U_23
_atom_site_aniso_U_13
_atom_site_aniso_U_12
Cu1 0.0256(6) 0.02510(14) 0.02565(16) 0.00315(11) -0.00028(18) -0.0010(2)
C1 0.019(4) 0.0258(13) 0.0203(13) 0.0000 -0.0030(18) 0.0000
C2 0.019(4) 0.0278(10) 0.0253(11) -0.0028(8) -0.0041(14) 0.0010(14)
C3 0.023(3) 0.0258(10) 0.0283(14) -0.0023(9) -0.0022(17) -0.0039(16)
C4 0.023(4) 0.0257(15) 0.0239(14) 0.0000 0.0028(16) 0.0000
C5 0.026(4) 0.0254(12) 0.0291(13) 0.0024(8) -0.0030(15) 0.0001(16)
C6 0.015(7) 0.0353(14) 0.0261(16) 0.0000 0.0027(19) 0.0000
N1 0.031(4) 0.0296(10) 0.0283(11) 0.0048(7) 0.0061(14) 0.0012(13)
N2 0.029(4) 0.0494(13) 0.0474(13) 0.0239(10) -0.0066(16) -0.0061(18)
N3 0.028(5) 0.0782(16) 0.091(2) 0.0581(15) -0.015(2) -0.009(2)
N4 0.064(6) 0.0648(15) 0.0591(16) 0.0344(11) -0.0145(19) -0.016(2)
N6 0.067(8) 0.0616(19) 0.0280(15) 0.0000 0.012(2) 0.0000
O1 0.019(4) 0.0275(10) 0.0207(11) 0.0000 -0.0001(14) 0.0000
O2 0.029(3) 0.0255(7) 0.0392(11) 0.0040(7) -0.0112(13) -0.0052(11)
O3 0.032(4) 0.0477(11) 0.0746(14) 0.0243(9) -0.0212(16) -0.0211(15)
O4 0.028(4) 0.0420(12) 0.0184(11) 0.0000 0.0026(13) 0.0000
O5 0.024(4) 0.0664(16) 0.0308(14) 0.0000 0.0045(18) 0.0000
O6 0.036(6) 0.0293(12) 0.0438(17) 0.0000 0.0033(16) 0.0000

loop_
_atom_type_symbol
_atom_type_scat_dispersion_real
_atom_type_scat_dispersion_imag
_atom_type_scat_Cromer_Mann_a1
_atom_type_scat_Cromer_Mann_b1
_atom_type_scat_Cromer_Mann_a2
_atom_type_scat_Cromer_Mann_b2
_atom_type_scat_Cromer_Mann_a3
_atom_type_scat_Cromer_Mann_b3
_atom_type_scat_Cromer_Mann_a4
_atom_type_scat_Cromer_Mann_b4
_atom_type_scat_Cromer_Mann_c
_atom_type_scat_source
C 0.0000 0.0010 2.3100 20.8439 1.0200 10.2075 1.5886 0.5687 0.8650 51.6512 0.2156 'International Tables Vol C 4.2.6.8 and 6.1.1.4'
H 0.0000 0.0000 0.4930 10.5109 0.3229 26.1257 0.1402 3.1424 0.0408 57.7998 0.0030 'International Tables Vol C 4.2.6.8 and 6.1.1.4'
N 0.0010 0.0010 12.2126 0.0057 3.1322 9.8933 2.0125 28.9975 1.1663 0.5826 -11.5290 'International Tables Vol C 4.2.6.8 and 6.1.1.4'
O 0.0030 0.0030 3.0485 13.2771 2.2868 5.7011 1.5463 0.3239 0.8670 32.9089 0.2508 'International Tables Vol C 4.2.6.8 and 6.1.1.4'
Cu 0.2890 0.6150 13.3380 3.5828 7.1676 0.2470 5.6158 11.3966 1.6735 64.8126 1.1910 'International Tables Vol C 4.2.6.8 and 6.1.1.4'

loop_
_geom_angle_atom_site_label_1
_geom_angle_site_symmetry_1
_geom_angle_atom_site_label_2
_geom_angle_site_symmetry_2
_geom_angle_atom_site_label_3
_geom_angle_site_symmetry_3
_geom_angle
_geom_angle_publ_flag
N1 . Cu1 . O1 . 170.96(14) yes
N1 . Cu1 . O2 . 93.16(11) yes
O1 . Cu1 . O2 . 93.73(13) yes
N1 . Cu1 . O4 . 120.97(8) yes
O1 . Cu1 . O4 . 65.85(9) yes
O2 . Cu1 . O4 . 82.38(10) yes
N1 . Cu1 . O6 . 92.77(15) yes
O1 . Cu1 . O6 . 82.13(15) yes
O2 . Cu1 . O6 . 163.81(14) yes
O4 . Cu1 . O6 . 81.65(14) yes
C2 5_565 C1 . C2 . 108.0(3) yes
C2 5_565 C1 . C4 . 108.9(2) yes
C2 . C1 . C4 . 108.9(2) yes
C2 5_565 C1 . O1 . 110.8(2) yes
C2 . C1 . O1 . 110.8(2) yes
C4 . C1 . O1 . 109.4(3) yes
C1 . C2 . C3 . 112.9(2) yes
C1 . C2 . H21 . 108.7 no
C3 . C2 . H21 . 108.7 no
C1 . C2 . H22 . 108.6 no
C3 . C2 . H22 . 108.6 no
H21 . C2 . H22 . 109.4 no
C2 . C3 . O2 . 119.7(3) yes
C2 . C3 . O3 . 119.2(3) yes
O2 . C3 . O3 . 121.2(2) yes
C1 . C4 . O4 . 117.5(4) yes
C1 . C4 . O5 . 117.3(4) yes
O4 . C4 . O5 . 125.2(3) yes
N1 . C5 . N2 . 121.5(3) yes
N1 . C5 . N3 . 120.8(4) yes
N2 . C5 . N3 . 117.5(2) yes
N4 5_565 C6 . N4 . 119.5(3) yes
N4 5_565 C6 . N6 . 120.26(17) yes
N4 . C6 . N6 . 120.26(17) yes
C5 . N1 . Cu1 . 131.4(3) yes
C5 . N1 . H1 . 114.3 no
Cu1 . N1 . H1 . 114.4 no
C5 . N2 . H23 . 120.1 no
C5 . N2 . H24 . 120.0 no
H23 . N2 . H24 . 119.9 no
C5 . N3 . H31 . 120.0 no
C5 . N3 . H32 . 119.8 no
H31 . N3 . H32 . 120.1 no
C6 . N4 . H41 . 120.1 no
C6 . N4 . H42 . 120.0 no
H41 . N4 . H42 . 119.9 no
H61 5_565 N6 . C6 . 120.1 no
H61 5_565 N6 . H61 . 119.8 no
C6 . N6 . H61 . 120.1 no
C1 . O1 . Cu1 . 114.23(15) yes
C1 . O1 . Cu1 5_565 114.23(15) yes
Cu1 . O1 . Cu1 5_565 95.15(14) yes
C3 . O2 . Cu1 . 130.53(16) yes
C4 . O4 . Cu1 5_565 96.11(19) yes
C4 . O4 . Cu1 . 96.11(19) yes
Cu1 5_565 O4 . Cu1 . 64.42(8) yes
Cu1 5_565 O6 . Cu1 . 95.8(3) yes
Cu1 5_565 O6 . H6 . 114(2) no
Cu1 . O6 . H6 . 114(2) no

loop_
_geom_bond_atom_site_label_1
_geom_bond_site_symmetry_1
_geom_bond_atom_site_label_2
_geom_bond_site_symmetry_2
_geom_bond_distance
_geom_bond_publ_flag
Cu1 . N1 . 1.935(3) yes
Cu1 . O1 . 1.950(2) yes
Cu1 . O2 . 1.942(3) yes
Cu1 . O4 . 2.701(3) yes
Cu1 . O6 . 1.940(4) yes
C1 . C2 5_565 1.541(3) yes
C1 . C2 . 1.541(3) yes
C1 . C4 . 1.547(4) yes
C1 . O1 . 1.404(5) yes
C2 . C3 . 1.507(3) yes
C2 . H21 . 0.989 no
C2 . H22 . 0.991 no
C3 . O2 . 1.263(5) yes
C3 . O3 . 1.230(4) yes
C4 . O4 . 1.268(5) yes
C4 . O5 . 1.243(6) yes
C5 . N1 . 1.318(3) yes
C5 . N2 . 1.307(5) yes
C5 . N3 . 1.338(4) yes
C6 . N4 5_565 1.299(3) yes
C6 . N4 . 1.299(3) yes
C6 . N6 . 1.290(4) yes
N1 . H1 . 0.881 no
N2 . H23 . 0.880 no
N2 . H24 . 0.881 no
N3 . H31 . 0.878 no
N3 . H32 . 0.881 no
N4 . H41 . 0.881 no
N4 . H42 . 0.880 no
N6 . H61 5_565 0.881 no
N6 . H61 . 0.881 no
O6 . H6 . 0.838(9) no
